data_1503854
loop_
_publ_author_name
'Chebny, Vincent J.'
'Shukla, Ruchi'
'Lindeman, Sergey V.'
'Rathore, Rajendra'

_publ_section_title
;
 Molecular actuator: redox-controlled clam-like motion in a bichromophoric
 electron donor.
;
_journal_issue 9
_journal_name_full 'Organic letters'
_journal_page_first 1939
_journal_page_last 1942
_journal_paper_doi 10.1021/ol900371m
_journal_volume 11
_journal_year 2009
_chemical_formula_sum 'C23 H28 O4'
_chemical_formula_weight 368.45
_chemical_name_systematic
; 
 ? 
;
_space_group_IT_number 14
_symmetry_cell_setting monoclinic
_symmetry_space_group_name_Hall '-P 2ybc'
_symmetry_space_group_name_H-M 'P 1 21/c 1'
_atom_sites_solution_hydrogens difmap
_atom_sites_solution_primary direct
_atom_sites_solution_secondary difmap
_audit_creation_method SHELXL-97
_cell_angle_alpha 90.00
_cell_angle_beta 97.2010(10)
_cell_angle_gamma 90.00
_cell_formula_units_Z 4
_cell_length_a 10.8438(2)
_cell_length_b 6.89280(10)
_cell_length_c 26.8595(5)
_cell_measurement_reflns_used 5598
_cell_measurement_temperature 100(2)
_cell_measurement_theta_max 61
_cell_measurement_theta_min 3
_cell_volume 1991.76(6)
_computing_cell_refinement 'SAINT v7.23A (Bruker, 2005)'
_computing_data_collection 'APEX2 v2.0-2 (Bruker, 2005)'
_computing_data_reduction 'SADABS-2004/1 (Bruker, 2005)'
_computing_molecular_graphics 'XP v5.1 (Bruker, 1998)'
_computing_publication_material 'XCIF v6.12 (Bruker, 2001)'
_computing_structure_refinement 'SHELXL-97 v.97-2 (Sheldrick, 1993-1997)'
_computing_structure_solution 'XS/SHELXTL v6.12 (Bruker, 2001)'
_diffrn_ambient_temperature 100(2)
_diffrn_measured_fraction_theta_full 0.982
_diffrn_measured_fraction_theta_max 0.982
_diffrn_measurement_device_type 'Bruker APEX2 CCD detector'
_diffrn_measurement_method '\w scans'
_diffrn_radiation_monochromator graphite
_diffrn_radiation_source 'fine-focus sealed tube'
_diffrn_radiation_type CuK\a
_diffrn_radiation_wavelength 1.54178
_diffrn_reflns_av_R_equivalents 0.0233
_diffrn_reflns_av_sigmaI/netI 0.0135
_diffrn_reflns_limit_h_max 12
_diffrn_reflns_limit_h_min -12
_diffrn_reflns_limit_k_max 7
_diffrn_reflns_limit_k_min 0
_diffrn_reflns_limit_l_max 30
_diffrn_reflns_limit_l_min 0
_diffrn_reflns_number 16499
_diffrn_reflns_theta_full 62.51
_diffrn_reflns_theta_max 62.51
_diffrn_reflns_theta_min 3.32
_exptl_absorpt_coefficient_mu 0.663
_exptl_absorpt_correction_T_max 0.9129
_exptl_absorpt_correction_T_min 0.6612
_exptl_absorpt_correction_type multi-scan
_exptl_absorpt_process_details
;
 SADABS. Program for empirical absorption correction of
 area-detector data. University of Goetingen. Germany. 
 Sheldrick, G. M. 1996
;
_exptl_crystal_colour colorless
_exptl_crystal_density_diffrn 1.229
_exptl_crystal_density_method 'not measured'
_exptl_crystal_description plate
_exptl_crystal_F_000 792
_exptl_crystal_size_max 0.68
_exptl_crystal_size_mid 0.54
_exptl_crystal_size_min 0.14
_refine_diff_density_max 0.227
_refine_diff_density_min -0.167
_refine_diff_density_rms 0.032
_refine_ls_extinction_coef 0.0034(2)
_refine_ls_extinction_expression Fc^*^=kFc[1+0.001xFc^2^\l^3^/sin(2\q)]^-1/4^
_refine_ls_extinction_method SHELXL
_refine_ls_goodness_of_fit_ref 0.998
_refine_ls_hydrogen_treatment refall
_refine_ls_matrix_type full
_refine_ls_number_parameters 357
_refine_ls_number_reflns 3036
_refine_ls_number_restraints 0
_refine_ls_restrained_S_all 0.998
_refine_ls_R_factor_all 0.0333
_refine_ls_R_factor_gt 0.0322
_refine_ls_shift/su_max 0.020
_refine_ls_shift/su_mean 0.003
_refine_ls_structure_factor_coef Fsqd
_refine_ls_weighting_details 'calc w=1/[\s^2^(Fo^2^)+(0.0430P)^2^+0.8743P] where P=(Fo^2^+2Fc^2^)/3'
_refine_ls_weighting_scheme calc
_refine_ls_wR_factor_gt 0.0823
_refine_ls_wR_factor_ref 0.0831
_reflns_number_gt 2909
_reflns_number_total 3036
_reflns_threshold_expression >2sigma(I)
_cod_data_source_file ol900371m_si_003.cif
_cod_data_source_block raj4q
_cod_original_sg_symbol_H-M 'P 21/c'
_cod_database_code 1503854

loop_
_symmetry_equiv_pos_as_xyz
'x, y, z'
'-x, y+1/2, -z+1/2'
'-x, -y, -z'
'x, -y-1/2, z-1/2'

loop_
_atom_site_label
_atom_site_type_symbol
_atom_site_fract_x
_atom_site_fract_y
_atom_site_fract_z
_atom_site_U_iso_or_equiv
_atom_site_adp_type
_atom_site_occupancy
_atom_site_symmetry_multiplicity
_atom_site_calc_flag
O1 O 0.36918(8) 0.60324(14) 0.48791(3) 0.0295(2) Uani 1 1 d
O2 O 0.45936(8) 0.89443(14) 0.44369(4) 0.0314(3) Uani 1 1 d
O3 O -0.40286(9) 0.55729(14) 0.20691(3) 0.0323(3) Uani 1 1 d
O4 O -0.33156(9) 0.86865(14) 0.16515(3) 0.0310(2) Uani 1 1 d
C1 C -0.05876(12) 1.12522(19) 0.35205(5) 0.0243(3) Uani 1 1 d
C2 C -0.17038(12) 1.03416(19) 0.37315(5) 0.0250(3) Uani 1 1 d
C3 C -0.15013(12) 0.83259(19) 0.39684(5) 0.0240(3) Uani 1 1 d
C4 C 0.04524(13) 1.1823(2) 0.39408(5) 0.0267(3) Uani 1 1 d
C5 C -0.06342(12) 0.8374(2) 0.44690(5) 0.0263(3) Uani 1 1 d
C6 C -0.01001(12) 1.0006(2) 0.31054(5) 0.0244(3) Uani 1 1 d
C7 C -0.10772(12) 0.67730(19) 0.36080(5) 0.0241(3) Uani 1 1 d
C11 C 0.12365(12) 1.01884(19) 0.41936(5) 0.0248(3) Uani 1 1 d
C12 C 0.07440(12) 0.86238(19) 0.44355(5) 0.0240(3) Uani 1 1 d
C13 C 0.15644(12) 0.7227(2) 0.46688(5) 0.0245(3) Uani 1 1 d
C14 C 0.28383(12) 0.73601(19) 0.46712(5) 0.0254(3) Uani 1 1 d
C15 C 0.33274(12) 0.89330(19) 0.44286(5) 0.0256(3) Uani 1 1 d
C16 C 0.25275(12) 1.02997(19) 0.41927(5) 0.0252(3) Uani 1 1 d
C17 C 0.32406(15) 0.4477(2) 0.51552(6) 0.0356(4) Uani 1 1 d
C18 C 0.51277(14) 1.0643(2) 0.42456(6) 0.0358(4) Uani 1 1 d
C21 C -0.11056(12) 0.87702(18) 0.28252(5) 0.0230(3) Uani 1 1 d
C22 C -0.15537(11) 0.71650(18) 0.30653(5) 0.0226(3) Uani 1 1 d
C23 C -0.25172(12) 0.60556(19) 0.28131(5) 0.0237(3) Uani 1 1 d
C24 C -0.30643(12) 0.65571(19) 0.23371(5) 0.0243(3) Uani 1 1 d
C25 C -0.26573(12) 0.82289(19) 0.21060(5) 0.0245(3) Uani 1 1 d
C26 C -0.16725(12) 0.92869(19) 0.23472(5) 0.0239(3) Uani 1 1 d
C27 C -0.45483(15) 0.3999(2) 0.23153(6) 0.0389(4) Uani 1 1 d
C28 C -0.30750(15) 1.0509(2) 0.14354(6) 0.0343(3) Uani 1 1 d
H1 H -0.0865(12) 1.248(2) 0.3359(5) 0.018(3) Uiso 1 1 d
H2A H -0.2413(13) 1.029(2) 0.3463(5) 0.021(3) Uiso 1 1 d
H2B H -0.1945(13) 1.124(2) 0.3993(5) 0.024(3) Uiso 1 1 d
H3 H -0.2320(13) 0.792(2) 0.4050(5) 0.021(3) Uiso 1 1 d
H4A H 0.1016(13) 1.277(2) 0.3807(5) 0.025(4) Uiso 1 1 d
H4B H 0.0048(14) 1.256(2) 0.4199(6) 0.035(4) Uiso 1 1 d
H5A H -0.0922(13) 0.944(2) 0.4673(5) 0.025(3) Uiso 1 1 d
H5B H -0.0731(13) 0.712(2) 0.4650(5) 0.026(4) Uiso 1 1 d
H6A H 0.0242(13) 1.089(2) 0.2880(5) 0.025(4) Uiso 1 1 d
H6B H 0.0572(13) 0.917(2) 0.3261(5) 0.024(3) Uiso 1 1 d
H7A H -0.1368(13) 0.547(2) 0.3710(5) 0.022(3) Uiso 1 1 d
H7B H -0.0148(13) 0.673(2) 0.3653(5) 0.024(3) Uiso 1 1 d
H13 H 0.1220(13) 0.614(2) 0.4826(5) 0.022(3) Uiso 1 1 d
H16 H 0.2868(13) 1.135(2) 0.4018(5) 0.024(4) Uiso 1 1 d
H17A H 0.3955(16) 0.370(2) 0.5281(6) 0.040(4) Uiso 1 1 d
H17B H 0.2793(17) 0.503(3) 0.5444(7) 0.053(5) Uiso 1 1 d
H17C H 0.2682(16) 0.364(2) 0.4927(6) 0.040(4) Uiso 1 1 d
H18A H 0.4912(15) 1.190(3) 0.4432(6) 0.045(4) Uiso 1 1 d
H18B H 0.4954(16) 1.089(3) 0.3853(7) 0.053(5) Uiso 1 1 d
H18C H 0.6057(17) 1.043(2) 0.4301(6) 0.043(4) Uiso 1 1 d
H23 H -0.2832(13) 0.495(2) 0.2976(5) 0.025(3) Uiso 1 1 d
H26 H -0.1379(13) 1.041(2) 0.2192(5) 0.027(4) Uiso 1 1 d
H27A H -0.5227(17) 0.350(3) 0.2069(7) 0.048(5) Uiso 1 1 d
H27B H -0.3887(17) 0.289(3) 0.2419(7) 0.052(5) Uiso 1 1 d
H27C H -0.4889(16) 0.449(3) 0.2633(7) 0.048(5) Uiso 1 1 d
H28A H -0.3172(15) 1.162(3) 0.1673(6) 0.041(4) Uiso 1 1 d
H28B H -0.3698(15) 1.062(2) 0.1131(6) 0.038(4) Uiso 1 1 d
H28C H -0.2206(16) 1.055(2) 0.1342(6) 0.038(4) Uiso 1 1 d

loop_
_atom_site_aniso_label
_atom_site_aniso_U_11
_atom_site_aniso_U_22
_atom_site_aniso_U_33
_atom_site_aniso_U_23
_atom_site_aniso_U_13
_atom_site_aniso_U_12
O1 0.0271(5) 0.0292(5) 0.0315(5) 0.0071(4) 0.0005(4) 0.0022(4)
O2 0.0226(5) 0.0333(6) 0.0373(5) 0.0053(4) 0.0002(4) -0.0013(4)
O3 0.0298(5) 0.0362(6) 0.0303(5) -0.0022(4) 0.0013(4) -0.0095(4)
O4 0.0352(5) 0.0337(6) 0.0231(5) 0.0038(4) -0.0001(4) -0.0011(4)
C1 0.0266(7) 0.0175(7) 0.0280(7) 0.0003(5) 0.0004(5) 0.0029(5)
C2 0.0246(7) 0.0243(7) 0.0258(7) -0.0044(6) 0.0025(6) 0.0042(5)
C3 0.0224(7) 0.0262(7) 0.0241(7) -0.0004(5) 0.0056(5) 0.0001(5)
C4 0.0294(7) 0.0215(7) 0.0287(7) -0.0029(6) 0.0020(6) 0.0001(6)
C5 0.0281(7) 0.0292(8) 0.0223(7) -0.0004(6) 0.0060(5) 0.0016(6)
C6 0.0250(7) 0.0224(7) 0.0262(7) 0.0020(6) 0.0044(6) -0.0003(6)
C7 0.0266(7) 0.0214(7) 0.0245(7) 0.0010(5) 0.0033(5) 0.0019(6)
C11 0.0290(7) 0.0241(7) 0.0205(6) -0.0049(5) 0.0004(5) 0.0004(5)
C12 0.0275(7) 0.0254(7) 0.0190(6) -0.0048(5) 0.0025(5) 0.0005(5)
C13 0.0308(7) 0.0242(7) 0.0187(6) -0.0013(5) 0.0035(5) -0.0020(6)
C14 0.0277(7) 0.0261(7) 0.0213(6) -0.0019(5) -0.0008(5) 0.0021(6)
C15 0.0249(7) 0.0285(7) 0.0228(6) -0.0032(5) 0.0006(5) -0.0015(6)
C16 0.0292(7) 0.0232(7) 0.0228(6) -0.0015(5) 0.0014(5) -0.0033(6)
C17 0.0330(8) 0.0333(8) 0.0405(9) 0.0102(7) 0.0045(7) 0.0028(7)
C18 0.0291(8) 0.0400(9) 0.0381(9) 0.0040(7) 0.0039(6) -0.0044(7)
C21 0.0239(6) 0.0210(7) 0.0249(7) -0.0021(5) 0.0066(5) 0.0035(5)
C22 0.0249(6) 0.0199(6) 0.0240(7) -0.0014(5) 0.0069(5) 0.0039(5)
C23 0.0269(7) 0.0201(7) 0.0254(7) -0.0005(5) 0.0085(5) 0.0002(5)
C24 0.0229(6) 0.0254(7) 0.0255(7) -0.0042(5) 0.0060(5) -0.0005(5)
C25 0.0256(7) 0.0272(7) 0.0213(6) -0.0015(5) 0.0050(5) 0.0046(5)
C26 0.0279(7) 0.0208(7) 0.0245(7) 0.0009(5) 0.0093(5) 0.0011(5)
C27 0.0386(9) 0.0384(9) 0.0402(9) -0.0042(7) 0.0066(7) -0.0149(7)
C28 0.0385(9) 0.0358(9) 0.0288(8) 0.0066(7) 0.0048(7) 0.0030(7)

loop_
_atom_type_symbol
_atom_type_description
_atom_type_scat_dispersion_real
_atom_type_scat_dispersion_imag
_atom_type_scat_source
C C 0.0181 0.0091 'International Tables Vol C Tables 4.2.6.8 and 6.1.1.4'
H H 0.0000 0.0000 'International Tables Vol C Tables 4.2.6.8 and 6.1.1.4'
O O 0.0492 0.0322 'International Tables Vol C Tables 4.2.6.8 and 6.1.1.4'

loop_
_geom_angle_atom_site_label_1
_geom_angle_atom_site_label_2
_geom_angle_atom_site_label_3
_geom_angle
C14 O1 C17 117.16(11)
C15 O2 C18 116.67(11)
C24 O3 C27 116.94(11)
C25 O4 C28 117.71(11)
C2 C1 C4 111.85(11)
C2 C1 C6 113.25(11)
C4 C1 C6 112.53(11)
C2 C1 H1 107.6(7)
C4 C1 H1 105.1(8)
C6 C1 H1 105.8(7)
C3 C2 C1 116.47(11)
C3 C2 H2A 109.3(8)
C1 C2 H2A 108.8(8)
C3 C2 H2B 107.9(8)
C1 C2 H2B 107.2(8)
H2A C2 H2B 106.7(11)
C2 C3 C5 112.49(11)
C2 C3 C7 113.88(10)
C5 C3 C7 111.29(10)
C2 C3 H3 105.5(8)
C5 C3 H3 106.3(8)
C7 C3 H3 106.7(8)
C11 C4 C1 117.04(11)
C11 C4 H4A 108.4(8)
C1 C4 H4A 109.3(8)
C11 C4 H4B 109.5(9)
C1 C4 H4B 107.0(9)
H4A C4 H4B 105.1(12)
C12 C5 C3 116.63(10)
C12 C5 H5A 109.2(8)
C3 C5 H5A 107.3(8)
C12 C5 H5B 106.8(8)
C3 C5 H5B 108.4(8)
H5A C5 H5B 108.2(11)
C21 C6 C1 112.40(10)
C21 C6 H6A 110.7(8)
C1 C6 H6A 107.2(8)
C21 C6 H6B 109.3(8)
C1 C6 H6B 108.8(8)
H6A C6 H6B 108.4(12)
C22 C7 C3 112.76(10)
C22 C7 H7A 110.1(8)
C3 C7 H7A 108.6(8)
C22 C7 H7B 109.9(8)
C3 C7 H7B 108.5(8)
H7A C7 H7B 106.7(11)
C12 C11 C16 118.83(12)
C12 C11 C4 123.66(12)
C16 C11 C4 117.49(12)
C11 C12 C13 118.59(12)
C11 C12 C5 123.41(12)
C13 C12 C5 117.99(12)
C14 C13 C12 122.20(12)
C14 C13 H13 119.6(8)
C12 C13 H13 118.2(8)
O1 C14 C13 125.50(12)
O1 C14 C15 115.48(11)
C13 C14 C15 118.98(12)
O2 C15 C16 125.07(12)
O2 C15 C14 115.67(11)
C16 C15 C14 119.23(12)
C15 C16 C11 122.16(13)
C15 C16 H16 118.7(8)
C11 C16 H16 119.2(8)
O1 C17 H17A 106.5(10)
O1 C17 H17B 109.5(10)
H17A C17 H17B 111.8(14)
O1 C17 H17C 109.8(10)
H17A C17 H17C 107.3(14)
H17B C17 H17C 111.8(14)
O2 C18 H18A 112.5(9)
O2 C18 H18B 117.3(10)
H18A C18 H18B 108.8(13)
O2 C18 H18C 105.7(9)
H18A C18 H18C 109.3(13)
H18B C18 H18C 102.6(13)
C22 C21 C26 119.13(12)
C22 C21 C6 119.23(11)
C26 C21 C6 121.42(12)
C21 C22 C23 119.40(12)
C21 C22 C7 119.38(11)
C23 C22 C7 120.96(11)
C24 C23 C22 121.21(12)
C24 C23 H23 118.8(8)
C22 C23 H23 120.0(8)
O3 C24 C23 124.84(12)
O3 C24 C25 115.74(11)
C23 C24 C25 119.38(12)
O4 C25 C26 125.46(12)
O4 C25 C24 115.11(11)
C26 C25 C24 119.42(12)
C25 C26 C21 121.33(12)
C25 C26 H26 120.2(9)
C21 C26 H26 118.4(9)
O3 C27 H27A 105.0(10)
O3 C27 H27B 112.1(10)
H27A C27 H27B 110.4(14)
O3 C27 H27C 109.9(10)
H27A C27 H27C 110.8(14)
H27B C27 H27C 108.7(14)
O4 C28 H28A 112.0(9)
O4 C28 H28B 105.1(9)
H28A C28 H28B 110.3(13)
O4 C28 H28C 110.6(9)
H28A C28 H28C 108.1(13)
H28B C28 H28C 110.8(12)

loop_
_geom_bond_atom_site_label_1
_geom_bond_atom_site_label_2
_geom_bond_distance
O1 C14 1.3699(16)
O1 C17 1.4248(17)
O2 C15 1.3703(16)
O2 C18 1.4298(18)
O3 C24 1.3723(16)
O3 C27 1.4230(18)
O4 C25 1.3714(16)
O4 C28 1.4214(18)
C1 C2 1.5337(19)
C1 C4 1.5433(18)
C1 C6 1.5516(18)
C1 H1 0.979(14)
C2 C3 1.5325(19)
C2 H2A 0.987(14)
C2 H2B 0.995(15)
C3 C5 1.5415(18)
C3 C7 1.5510(18)
C3 H3 0.982(14)
C4 C11 1.5193(18)
C4 H4A 0.993(15)
C4 H4B 1.002(16)
C5 C12 1.5182(18)
C5 H5A 0.991(15)
C5 H5B 1.003(15)
C6 C21 1.5085(18)
C6 H6A 0.963(15)
C6 H6B 0.982(15)
C7 C22 1.5088(18)
C7 H7A 1.000(15)
C7 H7B 1.000(14)
C11 C12 1.3992(19)
C11 C16 1.4023(19)
C12 C13 1.4040(19)
C13 C14 1.3837(19)
C13 H13 0.958(15)
C14 C15 1.4029(19)
C15 C16 1.3797(19)
C16 H16 0.959(15)
C17 H17A 0.966(18)
C17 H17B 1.039(19)
C17 H17C 0.991(18)
C18 H18A 1.042(18)
C18 H18B 1.061(19)
C18 H18C 1.011(18)
C21 C22 1.3981(18)
C21 C26 1.3983(18)
C22 C23 1.3992(19)
C23 C24 1.3842(19)
C23 H23 0.964(15)
C24 C25 1.4060(19)
C25 C26 1.3851(19)
C26 H26 0.955(16)
C27 H27A 0.988(18)
C27 H27B 1.061(19)
C27 H27C 1.027(19)
C28 H28A 1.011(18)
C28 H28B 0.996(17)
C28 H28C 1.005(17)
